data_4505850
loop_
_publ_author_name
'Ahn, Shinbyoung'
'Kariuki, Benson M.'
'Harris, Kenneth D. M.'

_publ_section_title
;
 Polymorphs of a 1:1 Cocrystal with Tunnel and Layer
 Structures:&#x2009;p,p&#x2018;-Biphenol/Dimethyl Sulfoxide
;
_journal_issue 2
_journal_name_full 'Crystal Growth &amp; Design'
_journal_page_first 107
_journal_paper_doi 10.1021/cg000010b
_journal_volume 1
_journal_year 2001
_chemical_formula_sum 'C14 H16 O3 S'
_chemical_formula_weight 264.33
_chemical_name_systematic
; 
 ? 
;
_space_group_IT_number 19
_symmetry_cell_setting orthorhombic
_symmetry_space_group_name_Hall 'P 2ac 2ab'
_symmetry_space_group_name_H-M 'P 21 21 21'
_atom_sites_solution_hydrogens geom
_atom_sites_solution_primary direct
_atom_sites_solution_secondary difmap
_audit_creation_method SHELXL
_cell_angle_alpha 90.00
_cell_angle_beta 90.00
_cell_angle_gamma 90.00
_cell_formula_units_Z 4
_cell_length_a 10.4405(11)
_cell_length_b 10.3493(8)
_cell_length_c 12.3209(12)
_cell_measurement_temperature 248(2)
_cell_volume 1331.3(2)
_computing_structure_refinement 'SHELXL-93 (Sheldrick, 1993)'
_computing_structure_solution 'SHELXS-86 (Sheldrick, 1990)'
_diffrn_ambient_temperature 248(2)
_diffrn_measurement_device 'Rigaku R-axis II''
_diffrn_measurement_method 'Image plate scans'
_diffrn_radiation_monochromator graphite
_diffrn_radiation_source 'Rotating anode'
_diffrn_radiation_type MoK\a
_diffrn_radiation_wavelength 0.71069
_diffrn_reflns_av_R_equivalents 0.0524
_diffrn_reflns_av_sigmaI/netI 0.0385
_diffrn_reflns_limit_h_max 12
_diffrn_reflns_limit_h_min -12
_diffrn_reflns_limit_k_max 12
_diffrn_reflns_limit_k_min -12
_diffrn_reflns_limit_l_max 14
_diffrn_reflns_limit_l_min -14
_diffrn_reflns_number 7008
_diffrn_reflns_theta_max 25.27
_diffrn_reflns_theta_min 2.56
_exptl_absorpt_coefficient_mu 0.241
_exptl_crystal_density_diffrn 1.319
_exptl_crystal_F_000 560
_exptl_crystal_size_max 0.30
_exptl_crystal_size_mid 0.17
_exptl_crystal_size_min 0.10
_refine_diff_density_max 0.141
_refine_diff_density_min -0.214
_refine_diff_density_rms 0.039
_refine_ls_abs_structure_details 'Flack H D (1983), Acta Cryst. A39, 876-881'
_refine_ls_abs_structure_Flack 0.02(10)
_refine_ls_extinction_method none
_refine_ls_goodness_of_fit_all 1.113
_refine_ls_goodness_of_fit_obs 1.115
_refine_ls_matrix_type full
_refine_ls_number_parameters 187
_refine_ls_number_reflns 2350
_refine_ls_number_restraints 0
_refine_ls_restrained_S_all 1.113
_refine_ls_restrained_S_obs 1.115
_refine_ls_R_factor_all 0.0446
_refine_ls_R_factor_obs 0.0412
_refine_ls_shift/esd_max -0.002
_refine_ls_shift/esd_mean 0.000
_refine_ls_structure_factor_coef Fsqd
_refine_ls_weighting_details 'w=1/[\s^2^(Fo^2^)+(0.0411P)^2^+0.4008P] where P=(Fo^2^+2Fc^2^)/3'
_refine_ls_weighting_scheme calc
_refine_ls_wR_factor_all 0.0960
_refine_ls_wR_factor_obs 0.0945
_reflns_number_observed 2271
_reflns_number_total 2350
_reflns_observed_criterion >2sigma(I)
_cod_data_source_file cg000010b.cif
_cod_data_source_block form1
_cod_depositor_comments
;
The following automatic conversions were performed:

'_symmetry_cell_setting' value 'Orthorhombic' changed to
'orthorhombic' according to
/home/saulius/struct/CIF-dictionaries/cif_core.dic dictionary named
'cif_core.dic' version 2.4.2 from 2011-04-26.

Automatic conversion script
Id: cif_fix_values 1715 2011-07-08 13:25:40Z adriana 

The following automatic conversions were performed:

'_refine_ls_weighting_scheme' value 'calc
w=1/[\s^2^(Fo^2^)+(0.0411P)^2^+0.4008P] where P=(Fo^2^+2Fc^2^)/3' was
changed to 'calc'. New tag '_refine_ls_weighting_details' was
created. The value of the new tag was set to
'w=1/[\s^2^(Fo^2^)+(0.0411P)^2^+0.4008P] where P=(Fo^2^+2Fc^2^)/3'.

Automatic conversion script
Id: cif_fix_values 3143 2015-03-26 13:38:13Z robertas 
;
_cod_original_sg_symbol_H-M P212121
_cod_database_code 4505850

loop_
_symmetry_equiv_pos_as_xyz
'x, y, z'
'-x+1/2, -y, z+1/2'
'x+1/2, -y+1/2, -z'
'-x, y+1/2, -z+1/2'

loop_
_atom_site_aniso_label
_atom_site_aniso_U_11
_atom_site_aniso_U_22
_atom_site_aniso_U_33
_atom_site_aniso_U_23
_atom_site_aniso_U_13
_atom_site_aniso_U_12
S1 0.0482(4) 0.0477(4) 0.0430(3) 0.0026(3) 0.0016(3) 0.0065(3)
O1 0.0544(12) 0.0599(12) 0.0388(10) 0.0047(9) 0.0086(9) -0.0072(10)
O2 0.0599(11) 0.0428(10) 0.0340(10) 0.0051(8) 0.0025(8) -0.0024(9)
O3 0.0641(12) 0.0570(12) 0.0412(10) 0.0107(9) -0.0031(9) -0.0122(10)
C1 0.0376(13) 0.0403(13) 0.0374(13) 0.0019(11) 0.0039(11) 0.0006(11)
C2 0.0352(13) 0.0450(15) 0.0438(14) -0.0005(12) 0.0066(11) -0.0091(12)
C3 0.0382(12) 0.0434(13) 0.0402(14) -0.0055(12) 0.0004(11) -0.0060(11)
C4 0.0316(11) 0.0315(11) 0.0367(12) 0.0008(10) 0.0026(10) -0.0024(10)
C5 0.0428(14) 0.0366(13) 0.0422(14) 0.0003(11) -0.0024(11) -0.0093(11)
C6 0.0443(14) 0.0448(14) 0.0382(13) -0.0032(13) -0.0009(11) -0.0098(13)
C7 0.0297(11) 0.0308(11) 0.0380(12) -0.0018(10) -0.0003(9) -0.0005(10)
C8 0.0430(14) 0.0274(12) 0.0400(13) 0.0004(10) 0.0018(11) -0.0044(11)
C9 0.0451(14) 0.0335(12) 0.0368(13) -0.0034(11) -0.0038(11) -0.0039(11)
C10 0.0297(11) 0.0342(12) 0.0363(12) 0.0026(10) -0.0012(10) 0.0020(10)
C11 0.0368(12) 0.0260(11) 0.0431(14) 0.0009(10) 0.0007(11) 0.0024(10)
C12 0.0363(12) 0.0297(12) 0.0400(14) -0.0031(10) -0.0005(11) 0.0004(10)
C13 0.062(2) 0.062(2) 0.059(2) 0.021(2) -0.0001(15) -0.008(2)
C14 0.077(2) 0.062(2) 0.070(2) -0.012(2) -0.015(2) 0.000(2)

loop_
_atom_site_label
_atom_site_type_symbol
_atom_site_fract_x
_atom_site_fract_y
_atom_site_fract_z
_atom_site_U_iso_or_equiv
_atom_site_thermal_displace_type
_atom_site_occupancy
_atom_site_calc_flag
_atom_site_refinement_flags
S1 S -1.28307(7) 0.15761(7) -0.45172(5) 0.0463(2) Uani 1 d .
O1 O -1.0584(2) -0.2915(2) -0.1444(2) 0.0510(5) Uani 1 d .
O2 O -0.8707(2) -0.0523(2) -0.89788(15) 0.0456(5) Uani 1 d .
O3 O -1.1608(2) 0.2314(2) -0.4763(2) 0.0541(5) Uani 1 d .
C1 C -1.0303(2) -0.2521(3) -0.2483(2) 0.0384(6) Uani 1 d .
C2 C -1.1002(2) -0.3065(3) -0.3319(2) 0.0413(6) Uani 1 d .
H2 H -1.1646(2) -0.3673(3) -0.3168(2) 0.052(8) Uiso 1 calc R
C3 C -1.0748(2) -0.2707(2) -0.4376(2) 0.0406(6) Uani 1 d .
H3 H -1.1225(2) -0.3078(2) -0.4943(2) 0.054(8) Uiso 1 calc R
C4 C -0.9793(2) -0.1803(2) -0.4622(2) 0.0332(5) Uani 1 d .
C5 C -0.9121(3) -0.1255(2) -0.3763(2) 0.0406(6) Uani 1 d .
H5 H -0.8482(3) -0.0639(2) -0.3907(2) 0.049(8) Uiso 1 calc R
C6 C -0.9377(2) -0.1599(3) -0.2700(2) 0.0424(6) Uani 1 d .
H6 H -0.8925(2) -0.1208(3) -0.2128(2) 0.047(8) Uiso 1 calc R
C7 C -0.9495(2) -0.1464(2) -0.5762(2) 0.0329(5) Uani 1 d .
C8 C -0.9595(2) -0.2389(2) -0.6577(2) 0.0368(6) Uani 1 d .
H8 H -0.9852(2) -0.3231(2) -0.6392(2) 0.038(7) Uiso 1 calc R
C9 C -0.9330(3) -0.2106(2) -0.7647(2) 0.0384(6) Uani 1 d .
H9 H -0.9403(3) -0.2750(2) -0.8182(2) 0.059(9) Uiso 1 calc R
C10 C -0.8957(2) -0.0867(2) -0.7928(2) 0.0334(5) Uani 1 d .
C11 C -0.8846(2) 0.0069(2) -0.7138(2) 0.0353(5) Uani 1 d .
H11 H -0.8592(2) 0.0910(2) -0.7329(2) 0.035(7) Uiso 1 calc R
C12 C -0.9107(2) -0.0224(2) -0.6067(2) 0.0353(6) Uani 1 d .
H12 H -0.9022(2) 0.0421(2) -0.5535(2) 0.035(6) Uiso 1 calc R
C13 C -1.2467(3) 0.0615(3) -0.3369(3) 0.0611(9) Uani 1 d .
H13A H -1.3172(10) 0.0029(15) -0.3226(11) 0.086(12) Uiso 1 calc R
H13B H -1.2335(20) 0.1169(4) -0.2744(5) 0.086(12) Uiso 1 calc R
H13C H -1.1695(12) 0.0121(16) -0.3508(7) 0.074(11) Uiso 1 calc R
C14 C -1.2910(4) 0.0328(3) -0.5502(3) 0.0698(9) Uani 1 d .
H14A H -1.3637(15) -0.0226(15) -0.5348(13) 0.128(18) Uiso 1 calc R
H14B H -1.2129(11) -0.0178(16) -0.5479(15) 0.098(14) Uiso 1 calc R
H14C H -1.3009(25) 0.0705(3) -0.6218(4) 0.087(12) Uiso 1 calc R
H15 H -0.9861(34) -0.2704(39) -0.1031(30) 0.079(12) Uiso 1 d .
H16 H -0.8548(38) -0.1237(40) -0.9365(32) 0.095(14) Uiso 1 d .

loop_
_atom_type_symbol
_atom_type_description
_atom_type_scat_dispersion_real
_atom_type_scat_dispersion_imag
_atom_type_scat_source
C C 0.0033 0.0016 'International Tables Vol C Tables 4.2.6.8 and 6.1.1.4'
H H 0.0000 0.0000 'International Tables Vol C Tables 4.2.6.8 and 6.1.1.4'
O O 0.0106 0.0060 'International Tables Vol C Tables 4.2.6.8 and 6.1.1.4'
S S 0.1246 0.1234 'International Tables Vol C Tables 4.2.6.8 and 6.1.1.4'

loop_
_geom_angle_atom_site_label_1
_geom_angle_atom_site_label_2
_geom_angle_atom_site_label_3
_geom_angle
O3 S1 C13 105.18(13)
O3 S1 C14 105.6(2)
C13 S1 C14 98.5(2)
O1 C1 C2 117.4(2)
O1 C1 C6 122.3(2)
C2 C1 C6 120.3(2)
C3 C2 C1 119.5(2)
C2 C3 C4 121.4(2)
C5 C4 C3 117.8(2)
C5 C4 C7 121.3(2)
C3 C4 C7 120.8(2)
C6 C5 C4 121.2(2)
C5 C6 C1 119.7(2)
C8 C7 C12 117.4(2)
C8 C7 C4 120.4(2)
C12 C7 C4 122.2(2)
C9 C8 C7 122.0(2)
C8 C9 C10 119.5(2)
O2 C10 C11 118.0(2)
O2 C10 C9 122.1(2)
C11 C10 C9 119.9(2)
C10 C11 C12 120.3(2)
C11 C12 C7 121.1(2)

loop_
_geom_bond_atom_site_label_1
_geom_bond_atom_site_label_2
_geom_bond_distance
S1 O3 1.518(2)
S1 C13 1.770(3)
S1 C14 1.774(3)
O1 C1 1.374(3)
O2 C10 1.368(3)
C1 C2 1.383(4)
C1 C6 1.384(4)
C2 C3 1.380(4)
C3 C4 1.400(3)
C4 C5 1.390(3)
C4 C7 1.481(3)
C5 C6 1.383(3)
C7 C8 1.391(3)
C7 C12 1.398(3)
C8 C9 1.379(3)
C9 C10 1.384(3)
C10 C11 1.378(3)
C11 C12 1.381(3)

loop_
_cod_related_entry_id
_cod_related_entry_database
_cod_related_entry_code
1 ChemSpider 30661533
